data_2204349
loop_
_publ_author_name
'Wu, Chuan-Bao'

_publ_section_title
;
 Tetrapyridinedithiocyanatozinc(II)
;
_journal_issue 10
_journal_name_full 'Acta Crystallographica Section E'
_journal_page_first m1490
_journal_page_last m1491
_journal_paper_doi 10.1107/S1600536804023153
_journal_volume 60
_journal_year 2004
_chemical_formula_iupac '[Zn (N C S)2 (C5 H5 N)4]'
_chemical_formula_moiety 'C22 H20 N6 S2 Zn'
_chemical_formula_sum 'C22 H20 N6 S2 Zn'
_chemical_formula_weight 497.93
_chemical_name_systematic
;
Tetrapyridinedithiocyanatozinc(II)
;
_space_group_IT_number 15
_symmetry_cell_setting monoclinic
_symmetry_space_group_name_Hall '-C 2yc'
_symmetry_space_group_name_H-M 'C 1 2/c 1'
_atom_sites_solution_hydrogens geom
_atom_sites_solution_primary direct
_atom_sites_solution_secondary difmap
_audit_creation_method SHELXL-97
_cell_angle_alpha 90.00
_cell_angle_beta 107.478(10)
_cell_angle_gamma 90.00
_cell_formula_units_Z 4
_cell_length_a 12.396(7)
_cell_length_b 13.022(7)
_cell_length_c 15.148(8)
_cell_measurement_reflns_used 1794
_cell_measurement_temperature 273(2)
_cell_measurement_theta_max 22.79
_cell_measurement_theta_min 2.32
_cell_volume 2332(2)
_computing_cell_refinement 'SAINT (Bruker, 1998)'
_computing_data_collection 'SMART (Bruker, 1998)'
_computing_data_reduction 'SAINT '
_computing_molecular_graphics 'SHELXTL (Sheldrick, 1997b)'
_computing_publication_material SHELXTL
_computing_structure_refinement 'SHELXL97 (Sheldrick, 1997a)'
_computing_structure_solution 'SHELXS97 (Sheldrick, 1997a)'
_diffrn_ambient_temperature 273(2)
_diffrn_measured_fraction_theta_full 0.988
_diffrn_measured_fraction_theta_max 0.988
_diffrn_measurement_device_type 'Bruker SMART1000 CCD'
_diffrn_measurement_method \w
_diffrn_radiation_monochromator graphite
_diffrn_radiation_source 'fine-focus sealed tube'
_diffrn_radiation_type MoK\a
_diffrn_radiation_wavelength 0.71073
_diffrn_reflns_av_R_equivalents 0.0336
_diffrn_reflns_av_sigmaI/netI 0.0412
_diffrn_reflns_limit_h_max 15
_diffrn_reflns_limit_h_min -15
_diffrn_reflns_limit_k_max 15
_diffrn_reflns_limit_k_min -16
_diffrn_reflns_limit_l_max 19
_diffrn_reflns_limit_l_min -12
_diffrn_reflns_number 6602
_diffrn_reflns_theta_full 26.50
_diffrn_reflns_theta_max 26.50
_diffrn_reflns_theta_min 2.33
_diffrn_standards_decay_% 0
_diffrn_standards_interval_count 0
_diffrn_standards_interval_time 0
_diffrn_standards_number 0
_exptl_absorpt_coefficient_mu 1.253
_exptl_absorpt_correction_T_max 0.864
_exptl_absorpt_correction_T_min 0.770
_exptl_absorpt_correction_type multi-scan
_exptl_absorpt_process_details '(SADABS; Sheldrick, 1996)'
_exptl_crystal_colour yellow
_exptl_crystal_density_diffrn 1.418
_exptl_crystal_density_method 'not measured'
_exptl_crystal_description block
_exptl_crystal_F_000 1024
_exptl_crystal_size_max 0.22
_exptl_crystal_size_mid 0.14
_exptl_crystal_size_min 0.12
_refine_diff_density_max 0.476
_refine_diff_density_min -0.407
_refine_ls_extinction_method none
_refine_ls_goodness_of_fit_ref 1.086
_refine_ls_hydrogen_treatment constr
_refine_ls_matrix_type full
_refine_ls_number_parameters 151
_refine_ls_number_reflns 2397
_refine_ls_number_restraints 0
_refine_ls_restrained_S_all 1.086
_refine_ls_R_factor_all 0.0781
_refine_ls_R_factor_gt 0.0608
_refine_ls_shift/su_max 0.000
_refine_ls_shift/su_mean 0.000
_refine_ls_structure_factor_coef Fsqd
_refine_ls_weighting_details 'calc w = 1/[\s^2^(Fo^2^)+(0.0977P)^2^+2.3125P] where P = (Fo^2^+2Fc^2^)/3'
_refine_ls_weighting_scheme calc
_refine_ls_wR_factor_gt 0.1705
_refine_ls_wR_factor_ref 0.1810
_reflns_number_gt 1817
_reflns_number_total 2397
_reflns_threshold_expression I>2\s(I)
_cod_data_source_file hb6098.cif
_cod_data_source_block I
_cod_original_sg_symbol_H-M 'C 2/c'
_cod_database_code 2204349
_cod_database_fobs_code 2204349

loop_
_symmetry_equiv_pos_as_xyz
'x, y, z'
'-x, y, -z+1/2'
'x+1/2, y+1/2, z'
'-x+1/2, y+1/2, -z+1/2'
'-x, -y, -z'
'x, -y, z-1/2'
'-x+1/2, -y+1/2, -z'
'x+1/2, -y+1/2, z-1/2'

loop_
_atom_site_label
_atom_site_fract_x
_atom_site_fract_y
_atom_site_fract_z
_atom_site_U_iso_or_equiv
_atom_site_adp_type
_atom_site_calc_flag
_atom_site_refinement_flags
_atom_site_occupancy
_atom_site_type_symbol
Zn1 0.7500 0.2500 0.5000 0.0485(3) Uani d S 1 Zn
S1 1.0785(13) 0.1406(11) 0.4295(11) 0.061(3) Uani d P 0.50 S
S2 1.0691(13) 0.1475(10) 0.4085(10) 0.057(2) Uani d P 0.50 S
N1 0.6373(3) 0.1208(3) 0.4393(2) 0.0432(8) Uani d . 1 N
N2 0.7872(3) 0.1882(3) 0.6420(2) 0.0432(8) Uani d . 1 N
N3 0.8871(3) 0.1719(3) 0.4815(2) 0.0474(8) Uani d . 1 N
C1 0.8415(4) 0.1005(4) 0.6668(3) 0.0561(11) Uani d . 1 C
H1 0.8663 0.0658 0.6228 0.067 Uiso calc R 1 H
C2 0.8641(5) 0.0567(4) 0.7535(4) 0.0683(14) Uani d . 1 C
H2 0.9021 -0.0056 0.7670 0.082 Uiso calc R 1 H
C3 0.8295(5) 0.1068(5) 0.8179(4) 0.0755(16) Uani d . 1 C
H3 0.8436 0.0794 0.8770 0.091 Uiso calc R 1 H
C4 0.7743(5) 0.1965(5) 0.7961(4) 0.0770(16) Uani d . 1 C
H4 0.7493 0.2313 0.8399 0.092 Uiso calc R 1 H
C5 0.7546(5) 0.2373(4) 0.7068(3) 0.0605(12) Uani d . 1 C
H5 0.7180 0.3002 0.6926 0.073 Uiso calc R 1 H
C6 0.5303(4) 0.1372(4) 0.3907(3) 0.0598(12) Uani d . 1 C
H6 0.5047 0.2045 0.3799 0.072 Uiso calc R 1 H
C7 0.4556(5) 0.0584(5) 0.3557(4) 0.0775(16) Uani d . 1 C
H7 0.3812 0.0727 0.3217 0.093 Uiso calc R 1 H
C8 0.4918(6) -0.0414(5) 0.3713(4) 0.0790(18) Uani d . 1 C
H8 0.4425 -0.0957 0.3485 0.095 Uiso calc R 1 H
C9 0.6005(5) -0.0591(4) 0.4205(4) 0.0714(15) Uani d . 1 C
H9 0.6276 -0.1259 0.4327 0.086 Uiso calc R 1 H
C10 0.6704(4) 0.0233(4) 0.4520(3) 0.0576(12) Uani d . 1 C
H10 0.7456 0.0102 0.4843 0.069 Uiso calc R 1 H
C11 0.9642(4) 0.1597(3) 0.4558(3) 0.0427(9) Uani d . 1 C

loop_
_atom_site_aniso_label
_atom_site_aniso_U_11
_atom_site_aniso_U_22
_atom_site_aniso_U_33
_atom_site_aniso_U_12
_atom_site_aniso_U_13
_atom_site_aniso_U_23
Zn1 0.0443(5) 0.0479(5) 0.0534(5) 0.0010(3) 0.0151(3) -0.0018(3)
S1 0.061(3) 0.072(3) 0.061(6) 0.021(2) 0.036(3) 0.015(3)
S2 0.066(3) 0.054(3) 0.063(6) 0.003(3) 0.037(4) -0.002(3)
N1 0.0393(19) 0.0414(19) 0.048(2) -0.0041(14) 0.0121(15) -0.0027(14)
N2 0.0372(18) 0.051(2) 0.0423(18) -0.0039(15) 0.0127(14) -0.0042(15)
N3 0.0377(19) 0.049(2) 0.057(2) 0.0081(15) 0.0171(17) -0.0016(16)
C1 0.054(3) 0.059(3) 0.055(3) 0.004(2) 0.017(2) 0.007(2)
C2 0.057(3) 0.079(4) 0.067(3) 0.005(3) 0.014(3) 0.023(3)
C3 0.066(4) 0.107(5) 0.049(3) -0.013(3) 0.011(3) 0.018(3)
C4 0.079(4) 0.109(5) 0.048(3) -0.017(4) 0.026(3) -0.015(3)
C5 0.055(3) 0.069(3) 0.056(3) -0.002(2) 0.014(2) -0.009(2)
C6 0.051(3) 0.057(3) 0.067(3) -0.008(2) 0.011(2) -0.002(2)
C7 0.053(3) 0.089(4) 0.082(4) -0.022(3) 0.008(3) -0.017(3)
C8 0.085(5) 0.073(4) 0.084(4) -0.042(3) 0.034(3) -0.028(3)
C9 0.090(5) 0.045(3) 0.089(4) -0.005(3) 0.041(3) -0.012(2)
C10 0.057(3) 0.046(3) 0.068(3) 0.001(2) 0.018(2) -0.007(2)
C11 0.049(2) 0.0314(19) 0.043(2) 0.0010(16) 0.0069(18) -0.0017(15)

loop_
_atom_type_symbol
_atom_type_description
_atom_type_scat_dispersion_real
_atom_type_scat_dispersion_imag
_atom_type_scat_source
C C 0.0033 0.0016 'International Tables Vol C Tables 4.2.6.8 and 6.1.1.4'
H H 0.0000 0.0000 'International Tables Vol C Tables 4.2.6.8 and 6.1.1.4'
N N 0.0061 0.0033 'International Tables Vol C Tables 4.2.6.8 and 6.1.1.4'
S S 0.1246 0.1234 'International Tables Vol C Tables 4.2.6.8 and 6.1.1.4'
Zn Zn 0.2839 1.4301 'International Tables Vol C Tables 4.2.6.8 and 6.1.1.4'

loop_
_geom_angle_atom_site_label_1
_geom_angle_atom_site_label_2
_geom_angle_atom_site_label_3
_geom_angle_site_symmetry_1
_geom_angle_site_symmetry_3
_geom_angle
_geom_angle_publ_flag
N3 Zn1 N3 . 7_656 180.00 n
N3 Zn1 N1 . 7_656 89.32(14) yes
N3 Zn1 N1 7_656 7_656 90.68(14) ?
N3 Zn1 N1 . . 90.68(14) yes
N3 Zn1 N1 7_656 . 89.32(14) ?
N1 Zn1 N1 7_656 . 180.00 n
N3 Zn1 N2 . . 90.75(13) yes
N3 Zn1 N2 7_656 . 89.25(13) yes
N1 Zn1 N2 7_656 . 87.18(12) yes
N1 Zn1 N2 . . 92.82(12) yes
N3 Zn1 N2 . 7_656 89.25(13) ?
N3 Zn1 N2 7_656 7_656 90.75(13) ?
N1 Zn1 N2 7_656 7_656 92.82(12) ?
N1 Zn1 N2 . 7_656 87.18(12) ?
N2 Zn1 N2 . 7_656 180.0 n
C6 N1 C10 . . 116.6(4) ?
C6 N1 Zn1 . . 120.8(3) ?
C10 N1 Zn1 . . 122.6(3) ?
C1 N2 C5 . . 116.5(4) ?
C1 N2 Zn1 . . 122.1(3) ?
C5 N2 Zn1 . . 121.4(3) ?
C11 N3 Zn1 . . 156.4(3) ?
N2 C1 C2 . . 124.6(5) ?
N2 C1 H1 . . 117.7 ?
C2 C1 H1 . . 117.7 ?
C3 C2 C1 . . 118.2(5) ?
C3 C2 H2 . . 120.9 ?
C1 C2 H2 . . 120.9 ?
C4 C3 C2 . . 119.5(5) ?
C4 C3 H3 . . 120.2 ?
C2 C3 H3 . . 120.2 ?
C3 C4 C5 . . 119.6(5) ?
C3 C4 H4 . . 120.2 ?
C5 C4 H4 . . 120.2 ?
N2 C5 C4 . . 121.6(5) ?
N2 C5 H5 . . 119.2 ?
C4 C5 H5 . . 119.2 ?
N1 C6 C7 . . 122.6(5) ?
N1 C6 H6 . . 118.7 ?
C7 C6 H6 . . 118.7 ?
C8 C7 C6 . . 119.4(5) ?
C8 C7 H7 . . 120.3 ?
C6 C7 H7 . . 120.3 ?
C9 C8 C7 . . 118.5(5) ?
C9 C8 H8 . . 120.7 ?
C7 C8 H8 . . 120.7 ?
C8 C9 C10 . . 118.7(5) ?
C8 C9 H9 . . 120.6 ?
C10 C9 H9 . . 120.6 ?
N1 C10 C9 . . 124.1(5) ?
N1 C10 H10 . . 117.9 ?
C9 C10 H10 . . 117.9 ?
N3 C11 S1 . . 174.7(7) ?
N3 C11 S2 . . 174.3(6) ?

loop_
_geom_bond_atom_site_label_1
_geom_bond_atom_site_label_2
_geom_bond_site_symmetry_2
_geom_bond_distance
_geom_bond_publ_flag
Zn1 N3 . 2.071(3) yes
Zn1 N3 7_656 2.071(3) ?
Zn1 N1 7_656 2.204(3) ?
Zn1 N1 . 2.204(3) yes
Zn1 N2 . 2.211(3) yes
Zn1 N2 7_656 2.211(3) ?
S1 C11 . 1.602(16) ?
S2 C11 . 1.670(16) ?
N1 C6 . 1.326(6) ?
N1 C10 . 1.330(6) ?
N2 C1 . 1.322(6) ?
N2 C5 . 1.332(6) ?
N3 C11 . 1.146(5) ?
C1 C2 . 1.381(7) ?
C1 H1 . 0.9300 ?
C2 C3 . 1.346(8) ?
C2 H2 . 0.9300 ?
C3 C4 . 1.344(9) ?
C3 H3 . 0.9300 ?
C4 C5 . 1.405(7) ?
C4 H4 . 0.9300 ?
C5 H5 . 0.9300 ?
C6 C7 . 1.377(7) ?
C6 H6 . 0.9300 ?
C7 C8 . 1.373(8) ?
C7 H7 . 0.9300 ?
C8 C9 . 1.349(9) ?
C8 H8 . 0.9300 ?
C9 C10 . 1.371(7) ?
C9 H9 . 0.9300 ?
C10 H10 . 0.9300 ?
